data_7124180
loop_
_publ_author_name
'Kiernicki, John J.'
'Norwine, Emily E.'
'Zeller, Matthias'
'Szymczak, Nathaniel K.'

_publ_section_title
;
 Tetrahedral iron featuring an appended Lewis acid: distinct pathways for
 the reduction of hydroxylamine and hydrazine
;
_journal_name_full 'Chemical Communications'
_journal_paper_doi 10.1039/C9CC05720J
_journal_year 2019
_chemical_formula_sum 'C16 H21 Br2 Fe N3'
_chemical_formula_weight 471.03
_space_group_crystal_system monoclinic
_space_group_IT_number 14
_space_group_name_Hall '-P 2ybc'
_space_group_name_H-M_alt 'P 1 21/c 1'
_symmetry_space_group_name_Hall '-P 2ybc'
_symmetry_space_group_name_H-M 'P 1 21/c 1'
_atom_sites_solution_hydrogens geom
_atom_sites_solution_primary direct
_atom_sites_solution_secondary difmap
_audit_creation_method SHELXL-2018/3
_audit_update_record
;
2019-07-17 deposited with the CCDC.    2019-08-29 downloaded from the CCDC.
;
_cell_angle_alpha 90
_cell_angle_beta 93.044(4)
_cell_angle_gamma 90
_cell_formula_units_Z 4
_cell_length_a 9.965(2)
_cell_length_b 11.407(3)
_cell_length_c 16.929(4)
_cell_measurement_reflns_used 5146
_cell_measurement_temperature 240(2)
_cell_measurement_theta_max 29.4205
_cell_measurement_theta_min 2.4095
_cell_volume 1921.6(8)
_computing_cell_refinement 'SAINT V8.38A (Bruker, 2016)'
_computing_data_collection 'Apex3 v2017.3-0 (Bruker, 2016)'
_computing_data_reduction 'SAINT V8.38A (Bruker, 2016)'
_computing_structure_refinement
;  
SHELXL-2018/3 (Sheldrick, 2015, 2018), 
SHELXLE Rev924 (H\"ubschle et al., 2011)
;
_computing_structure_solution 'SHELXS-97 (Sheldrick, 2008)'
_diffrn_ambient_temperature 240(2)
_diffrn_measured_fraction_theta_full 0.998
_diffrn_measured_fraction_theta_max 0.984
_diffrn_measurement_device_type 'Bruker AXS APEXII Kappa CCD diffractometer'
_diffrn_measurement_method 'omega and phi scans'
_diffrn_radiation_monochromator graphite
_diffrn_radiation_type MoK\a
_diffrn_radiation_wavelength 0.71073
_diffrn_reflns_av_R_equivalents 0.0347
_diffrn_reflns_av_unetI/netI 0.0391
_diffrn_reflns_Laue_measured_fraction_full 0.998
_diffrn_reflns_Laue_measured_fraction_max 0.984
_diffrn_reflns_limit_h_max 13
_diffrn_reflns_limit_h_min -12
_diffrn_reflns_limit_k_max 15
_diffrn_reflns_limit_k_min -15
_diffrn_reflns_limit_l_max 23
_diffrn_reflns_limit_l_min -23
_diffrn_reflns_number 18297
_diffrn_reflns_point_group_measured_fraction_full 0.998
_diffrn_reflns_point_group_measured_fraction_max 0.984
_diffrn_reflns_theta_full 25.242
_diffrn_reflns_theta_max 30.047
_diffrn_reflns_theta_min 2.047
_diffrn_source 'fine focus sealed tube'
_exptl_absorpt_coefficient_mu 4.943
_exptl_absorpt_correction_T_max 0.7460
_exptl_absorpt_correction_T_min 0.4261
_exptl_absorpt_correction_type multi-scan
_exptl_absorpt_process_details
;
 SADABS 2016/2: Krause, L., Herbst-Irmer, R., Sheldrick G.M. & Stalke D.,
 J. Appl. Cryst. 48 (2015) 3-10
;
_exptl_crystal_colour yellow
_exptl_crystal_density_diffrn 1.628
_exptl_crystal_description block
_exptl_crystal_F_000 936
_exptl_crystal_recrystallization_method 'Re-crystallisation from solvent'
_exptl_crystal_size_max 0.440
_exptl_crystal_size_mid 0.320
_exptl_crystal_size_min 0.280
_refine_diff_density_max 0.719
_refine_diff_density_min -0.637
_refine_diff_density_rms 0.070
_refine_ls_extinction_method none
_refine_ls_goodness_of_fit_ref 1.012
_refine_ls_hydrogen_treatment constr
_refine_ls_matrix_type full
_refine_ls_number_parameters 203
_refine_ls_number_reflns 5525
_refine_ls_number_restraints 0
_refine_ls_restrained_S_all 1.012
_refine_ls_R_factor_all 0.0727
_refine_ls_R_factor_gt 0.0365
_refine_ls_shift/su_max 0.001
_refine_ls_shift/su_mean 0.000
_refine_ls_structure_factor_coef Fsqd
_refine_ls_weighting_details 'w=1/[\s^2^(Fo^2^)+(0.0300P)^2^+0.9850P] where P=(Fo^2^+2Fc^2^)/3'
_refine_ls_weighting_scheme calc
_refine_ls_wR_factor_gt 0.0705
_refine_ls_wR_factor_ref 0.0799
_reflns_Friedel_coverage 0.000
_reflns_number_gt 3667
_reflns_number_total 5525
_reflns_threshold_expression 'I > 2\s(I)'
_cod_data_source_file c9cc05720j2.cif
_cod_data_source_block JK4179_0m
_cod_database_code 7124180
_shelx_shelxl_version_number 2018/3
_shelx_space_group_comment
;
The symmetry employed for this shelxl refinement is uniquely defined
by the following loop, which should always be used as a source of
symmetry information in preference to the above space-group names.
They are only intended as comments.
;
_shelx_estimated_absorpt_t_min 0.220
_shelx_estimated_absorpt_t_max 0.338

loop_
_space_group_symop_operation_xyz
'x, y, z'
'-x, y+1/2, -z+1/2'
'-x, -y, -z'
'x, -y-1/2, z-1/2'

loop_
_atom_site_label
_atom_site_type_symbol
_atom_site_fract_x
_atom_site_fract_y
_atom_site_fract_z
_atom_site_U_iso_or_equiv
_atom_site_adp_type
_atom_site_occupancy
_atom_site_site_symmetry_order
_atom_site_calc_flag
_atom_site_refinement_flags_posn
_atom_site_refinement_flags_adp
Br1 Br 0.22811(3) 0.50408(3) 0.34213(2) 0.05858(11) Uani 1 1 d . .
Br2 Br 0.37495(3) 0.37104(3) 0.13795(2) 0.05242(10) Uani 1 1 d . .
Fe1 Fe 0.22759(4) 0.50008(3) 0.20216(2) 0.03363(9) Uani 1 1 d . .
N1 N 0.0316(2) 0.49448(17) 0.14388(12) 0.0307(4) Uani 1 1 d . .
N2 N 0.2082(2) 0.66671(17) 0.15421(11) 0.0298(4) Uani 1 1 d . .
N3 N 0.27671(19) 0.76948(17) 0.15948(11) 0.0302(4) Uani 1 1 d . .
C1 C -0.0086(3) 0.2961(2) 0.18952(18) 0.0490(7) Uani 1 1 d . .
H1A H -0.072598 0.233017 0.179508 0.073 Uiso 1 1 calc R U
H1B H -0.006232 0.316915 0.245122 0.073 Uiso 1 1 calc R U
H1C H 0.079951 0.270548 0.175618 0.073 Uiso 1 1 calc R U
C2 C -0.0501(3) 0.4003(2) 0.14072(15) 0.0355(6) Uani 1 1 d . .
C3 C -0.1708(3) 0.4034(2) 0.09525(17) 0.0439(7) Uani 1 1 d . .
H3 H -0.227533 0.337487 0.093187 0.053 Uiso 1 1 calc R U
C4 C -0.2066(3) 0.5022(3) 0.05364(18) 0.0494(7) Uani 1 1 d . .
H4 H -0.287152 0.503866 0.022176 0.059 Uiso 1 1 calc R U
C5 C -0.1240(3) 0.6001(2) 0.05784(17) 0.0417(6) Uani 1 1 d . .
H5 H -0.148008 0.669135 0.030261 0.050 Uiso 1 1 calc R U
C6 C -0.0048(2) 0.5933(2) 0.10392(14) 0.0299(5) Uani 1 1 d . .
C7 C 0.0917(2) 0.6904(2) 0.11352(13) 0.0280(5) Uani 1 1 d . .
C8 C 0.0875(2) 0.8082(2) 0.09181(14) 0.0304(5) Uani 1 1 d . .
H8 H 0.017634 0.846527 0.062582 0.037 Uiso 1 1 calc R U
C9 C 0.2072(2) 0.8581(2) 0.12196(14) 0.0294(5) Uani 1 1 d . .
C10 C 0.2516(3) 0.9848(2) 0.12021(15) 0.0333(5) Uani 1 1 d . .
C11 C 0.1472(3) 1.0540(2) 0.06891(16) 0.0407(6) Uani 1 1 d . .
H11A H 0.172467 1.136129 0.068356 0.061 Uiso 1 1 calc R U
H11B H 0.059594 1.046027 0.090656 0.061 Uiso 1 1 calc R U
H11C H 0.143813 1.023536 0.015349 0.061 Uiso 1 1 calc R U
C12 C 0.2558(3) 1.0364(3) 0.20401(17) 0.0520(8) Uani 1 1 d . .
H12A H 0.278617 1.119002 0.201900 0.078 Uiso 1 1 calc R U
H12B H 0.322956 0.995453 0.237129 0.078 Uiso 1 1 calc R U
H12C H 0.168438 1.027478 0.225979 0.078 Uiso 1 1 calc R U
C13 C 0.3872(3) 1.0001(3) 0.0824(2) 0.0524(8) Uani 1 1 d . .
H13A H 0.457211 0.962198 0.115209 0.079 Uiso 1 1 calc R U
H13B H 0.407281 1.082904 0.077892 0.079 Uiso 1 1 calc R U
H13C H 0.382637 0.964675 0.030231 0.079 Uiso 1 1 calc R U
C14 C 0.4143(3) 0.7640(2) 0.19453(17) 0.0439(7) Uani 1 1 d . .
H14A H 0.416873 0.709584 0.239390 0.053 Uiso 1 1 calc R U
H14B H 0.440173 0.841683 0.214809 0.053 Uiso 1 1 calc R U
C15 C 0.5136(3) 0.7252(3) 0.1372(2) 0.0592(9) Uani 1 1 d . .
H15 H 0.603152 0.716805 0.156674 0.071 Uiso 1 1 calc R U
C16 C 0.4883(4) 0.7019(3) 0.0634(3) 0.0742(11) Uani 1 1 d . .
H16A H 0.400219 0.708991 0.041223 0.089 Uiso 1 1 calc R U
H16B H 0.558024 0.677888 0.031795 0.089 Uiso 1 1 calc R U

loop_
_atom_site_aniso_label
_atom_site_aniso_U_11
_atom_site_aniso_U_22
_atom_site_aniso_U_33
_atom_site_aniso_U_23
_atom_site_aniso_U_13
_atom_site_aniso_U_12
Br1 0.0554(2) 0.0862(3) 0.03371(16) 0.00801(15) -0.00164(13) 0.01665(17)
Br2 0.06058(19) 0.05010(18) 0.04611(18) -0.00136(13) -0.00180(13) 0.02472(15)
Fe1 0.0365(2) 0.03146(19) 0.0322(2) 0.00348(15) -0.00484(15) 0.00760(15)
N1 0.0330(11) 0.0283(10) 0.0306(11) -0.0001(8) -0.0008(8) 0.0002(9)
N2 0.0305(11) 0.0275(10) 0.0307(11) 0.0012(8) -0.0054(8) 0.0024(8)
N3 0.0277(10) 0.0300(11) 0.0320(11) 0.0031(8) -0.0055(8) 0.0016(8)
C1 0.062(2) 0.0319(14) 0.0532(19) 0.0059(12) 0.0014(15) -0.0048(13)
C2 0.0424(15) 0.0308(13) 0.0334(14) -0.0035(10) 0.0040(11) -0.0013(11)
C3 0.0464(17) 0.0387(15) 0.0461(17) -0.0049(12) -0.0028(13) -0.0113(12)
C4 0.0395(15) 0.0534(18) 0.0532(19) -0.0043(14) -0.0158(13) -0.0055(14)
C5 0.0387(15) 0.0375(14) 0.0474(17) 0.0053(12) -0.0102(12) 0.0005(11)
C6 0.0307(13) 0.0298(12) 0.0287(13) 0.0000(10) -0.0030(10) 0.0026(10)
C7 0.0276(12) 0.0305(12) 0.0254(12) -0.0007(9) -0.0046(9) 0.0023(9)
C8 0.0293(13) 0.0293(12) 0.0319(13) 0.0035(10) -0.0059(10) 0.0031(10)
C9 0.0322(13) 0.0300(12) 0.0260(12) 0.0005(9) 0.0000(9) 0.0029(10)
C10 0.0349(13) 0.0302(13) 0.0345(14) 0.0011(10) -0.0012(10) -0.0021(10)
C11 0.0449(16) 0.0308(13) 0.0458(17) 0.0066(12) -0.0024(12) 0.0005(12)
C12 0.080(2) 0.0338(14) 0.0408(17) -0.0030(12) -0.0083(15) -0.0043(15)
C13 0.0418(16) 0.0446(16) 0.071(2) 0.0071(15) 0.0072(14) -0.0066(14)
C14 0.0371(15) 0.0422(15) 0.0502(18) 0.0061(12) -0.0194(12) -0.0010(12)
C15 0.0318(15) 0.063(2) 0.082(3) 0.0070(18) -0.0028(15) 0.0079(15)
C16 0.054(2) 0.076(3) 0.095(3) -0.016(2) 0.021(2) 0.0104(18)

loop_
_atom_type_symbol
_atom_type_description
_atom_type_scat_dispersion_real
_atom_type_scat_dispersion_imag
_atom_type_scat_source
C C 0.0033 0.0016 'International Tables Vol C Tables 4.2.6.8 and 6.1.1.4'
H H 0.0000 0.0000 'International Tables Vol C Tables 4.2.6.8 and 6.1.1.4'
N N 0.0061 0.0033 'International Tables Vol C Tables 4.2.6.8 and 6.1.1.4'
Fe Fe 0.3463 0.8444 'International Tables Vol C Tables 4.2.6.8 and 6.1.1.4'
Br Br -0.2901 2.4595 'International Tables Vol C Tables 4.2.6.8 and 6.1.1.4'

loop_
_geom_angle_atom_site_label_1
_geom_angle_atom_site_label_2
_geom_angle_atom_site_label_3
_geom_angle
N2 Fe1 N1 77.47(7)
N2 Fe1 Br1 111.67(6)
N1 Fe1 Br1 114.50(6)
N2 Fe1 Br2 115.79(6)
N1 Fe1 Br2 109.91(6)
Br1 Fe1 Br2 119.969(19)
C2 N1 C6 119.9(2)
C2 N1 Fe1 125.19(16)
C6 N1 Fe1 114.77(15)
C7 N2 N3 106.09(18)
C7 N2 Fe1 116.44(15)
N3 N2 Fe1 136.94(15)
N2 N3 C9 111.62(18)
N2 N3 C14 116.49(19)
C9 N3 C14 131.4(2)
C2 C1 H1A 109.5
C2 C1 H1B 109.5
H1A C1 H1B 109.5
C2 C1 H1C 109.5
H1A C1 H1C 109.5
H1B C1 H1C 109.5
N1 C2 C3 120.2(2)
N1 C2 C1 117.6(2)
C3 C2 C1 122.1(2)
C4 C3 C2 120.0(2)
C4 C3 H3 120.0
C2 C3 H3 120.0
C3 C4 C5 120.0(3)
C3 C4 H4 120.0
C5 C4 H4 120.0
C4 C5 C6 118.1(2)
C4 C5 H5 120.9
C6 C5 H5 120.9
N1 C6 C5 121.7(2)
N1 C6 C7 114.6(2)
C5 C6 C7 123.7(2)
N2 C7 C8 110.0(2)
N2 C7 C6 116.5(2)
C8 C7 C6 133.4(2)
C7 C8 C9 106.5(2)
C7 C8 H8 126.8
C9 C8 H8 126.8
N3 C9 C8 105.8(2)
N3 C9 C10 125.1(2)
C8 C9 C10 129.0(2)
C9 C10 C12 110.0(2)
C9 C10 C13 112.4(2)
C12 C10 C13 111.2(2)
C9 C10 C11 108.1(2)
C12 C10 C11 108.0(2)
C13 C10 C11 106.9(2)
C10 C11 H11A 109.5
C10 C11 H11B 109.5
H11A C11 H11B 109.5
C10 C11 H11C 109.5
H11A C11 H11C 109.5
H11B C11 H11C 109.5
C10 C12 H12A 109.5
C10 C12 H12B 109.5
H12A C12 H12B 109.5
C10 C12 H12C 109.5
H12A C12 H12C 109.5
H12B C12 H12C 109.5
C10 C13 H13A 109.5
C10 C13 H13B 109.5
H13A C13 H13B 109.5
C10 C13 H13C 109.5
H13A C13 H13C 109.5
H13B C13 H13C 109.5
N3 C14 C15 112.8(2)
N3 C14 H14A 109.0
C15 C14 H14A 109.0
N3 C14 H14B 109.0
C15 C14 H14B 109.0
H14A C14 H14B 107.8
C16 C15 C14 126.2(3)
C16 C15 H15 116.9
C14 C15 H15 116.9
C15 C16 H16A 120.0
C15 C16 H16B 120.0
H16A C16 H16B 120.0

loop_
_geom_bond_atom_site_label_1
_geom_bond_atom_site_label_2
_geom_bond_distance
Br1 Fe1 2.3698(7)
Br2 Fe1 2.3820(6)
Fe1 N2 2.072(2)
Fe1 N1 2.142(2)
N1 C2 1.348(3)
N1 C6 1.354(3)
N2 C7 1.345(3)
N2 N3 1.357(3)
N3 C9 1.364(3)
N3 C14 1.466(3)
C1 C2 1.493(4)
C1 H1A 0.9700
C1 H1B 0.9700
C1 H1C 0.9700
C2 C3 1.393(4)
C3 C4 1.367(4)
C3 H3 0.9400
C4 C5 1.387(4)
C4 H4 0.9400
C5 C6 1.388(3)
C5 H5 0.9400
C6 C7 1.471(3)
C7 C8 1.393(3)
C8 C9 1.394(3)
C8 H8 0.9400
C9 C10 1.512(3)
C10 C12 1.534(4)
C10 C13 1.535(4)
C10 C11 1.537(4)
C11 H11A 0.9700
C11 H11B 0.9700
C11 H11C 0.9700
C12 H12A 0.9700
C12 H12B 0.9700
C12 H12C 0.9700
C13 H13A 0.9700
C13 H13B 0.9700
C13 H13C 0.9700
C14 C15 1.490(4)
C14 H14A 0.9800
C14 H14B 0.9800
C15 C16 1.288(5)
C15 H15 0.9400
C16 H16A 0.9400
C16 H16B 0.9400

loop_
_geom_torsion_atom_site_label_1
_geom_torsion_atom_site_label_2
_geom_torsion_atom_site_label_3
_geom_torsion_atom_site_label_4
_geom_torsion
C7 N2 N3 C9 -0.9(3)
Fe1 N2 N3 C9 -171.70(18)
C7 N2 N3 C14 -173.9(2)
Fe1 N2 N3 C14 15.3(3)
C6 N1 C2 C3 1.2(4)
Fe1 N1 C2 C3 -174.35(19)
C6 N1 C2 C1 -176.6(2)
Fe1 N1 C2 C1 7.8(3)
N1 C2 C3 C4 0.0(4)
C1 C2 C3 C4 177.8(3)
C2 C3 C4 C5 -1.2(5)
C3 C4 C5 C6 1.1(5)
C2 N1 C6 C5 -1.3(4)
Fe1 N1 C6 C5 174.7(2)
C2 N1 C6 C7 178.8(2)
Fe1 N1 C6 C7 -5.2(3)
C4 C5 C6 N1 0.2(4)
C4 C5 C6 C7 -180.0(3)
N3 N2 C7 C8 1.0(3)
Fe1 N2 C7 C8 174.01(16)
N3 N2 C7 C6 -176.5(2)
Fe1 N2 C7 C6 -3.5(3)
N1 C6 C7 N2 5.8(3)
C5 C6 C7 N2 -174.1(2)
N1 C6 C7 C8 -171.0(3)
C5 C6 C7 C8 9.2(4)
N2 C7 C8 C9 -0.8(3)
C6 C7 C8 C9 176.1(3)
N2 N3 C9 C8 0.4(3)
C14 N3 C9 C8 172.0(2)
N2 N3 C9 C10 176.7(2)
C14 N3 C9 C10 -11.7(4)
C7 C8 C9 N3 0.2(3)
C7 C8 C9 C10 -175.9(2)
N3 C9 C10 C12 -64.5(3)
C8 C9 C10 C12 110.9(3)
N3 C9 C10 C13 60.0(3)
C8 C9 C10 C13 -124.6(3)
N3 C9 C10 C11 177.7(2)
C8 C9 C10 C11 -6.9(4)
N2 N3 C14 C15 81.4(3)
C9 N3 C14 C15 -89.9(3)
N3 C14 C15 C16 2.5(5)
